data_2230022
loop_
_publ_author_name
'Tang, Xiao-Wei'
'Zhu, Tie-Liang'
'Chen, Hong'
'Tian, Dan-Li'
'Shi, Shao-Yu'

_publ_section_title
;
 2-(1-Ethyl-5-methoxy-1<i>H</i>-indol-3-yl)-<i>N</i>-isopropyl-2-oxoacetamide
;
_journal_coeditor_code HG5020
_journal_issue 5
_journal_name_full 'Acta Crystallographica Section E'
_journal_page_first o1158
_journal_paper_doi 10.1107/S1600536811012815
_journal_volume 67
_journal_year 2011
_chemical_formula_iupac 'C16 H20 N2 O3'
_chemical_formula_moiety 'C16 H20 N2 O3'
_chemical_formula_sum 'C16 H20 N2 O3'
_chemical_formula_weight 288.34
_chemical_name_systematic
;
2-(1-Ethyl-5-methoxy-1<i>H</i>-indol-3-yl)-<i>N</i>-isopropyl-2-oxoacetamide
;
_space_group_IT_number 61
_symmetry_cell_setting orthorhombic
_symmetry_space_group_name_Hall '-P 2ac 2ab'
_symmetry_space_group_name_H-M 'P b c a'
_atom_sites_solution_hydrogens geom
_atom_sites_solution_primary direct
_atom_sites_solution_secondary difmap
_audit_creation_method SHELXL-97
_cell_angle_alpha 90.00
_cell_angle_beta 90.00
_cell_angle_gamma 90.00
_cell_formula_units_Z 8
_cell_length_a 11.593(3)
_cell_length_b 9.182(2)
_cell_length_c 27.796(6)
_cell_measurement_reflns_used 9914
_cell_measurement_temperature 113(2)
_cell_measurement_theta_max 27.9
_cell_measurement_theta_min 1.9
_cell_volume 2958.8(12)
_computing_cell_refinement 'CrystalClear (Rigaku, 2005)'
_computing_data_collection 'CrystalClear (Rigaku, 2005)'
_computing_data_reduction 'CrystalClear (Rigaku, 2005)'
_computing_molecular_graphics 'SHELXTL (Sheldrick, 2008)'
_computing_publication_material 'SHELXTL (Sheldrick, 2008)'
_computing_structure_refinement 'SHELXL97 (Sheldrick, 2008)'
_computing_structure_solution 'SHELXS97 (Sheldrick, 2008)'
_diffrn_ambient_temperature 113(2)
_diffrn_detector_area_resol_mean 14.63
_diffrn_measured_fraction_theta_full 1.000
_diffrn_measured_fraction_theta_max 1.000
_diffrn_measurement_device_type 'Rigaku Saturn CCD area-detector'
_diffrn_measurement_method '\w and \f'
_diffrn_radiation_monochromator multilayer
_diffrn_radiation_source 'rotating anode'
_diffrn_radiation_type MoK\a
_diffrn_radiation_wavelength 0.71073
_diffrn_reflns_av_R_equivalents 0.0529
_diffrn_reflns_av_sigmaI/netI 0.0351
_diffrn_reflns_limit_h_max 15
_diffrn_reflns_limit_h_min -14
_diffrn_reflns_limit_k_max 9
_diffrn_reflns_limit_k_min -12
_diffrn_reflns_limit_l_max 36
_diffrn_reflns_limit_l_min -36
_diffrn_reflns_number 25486
_diffrn_reflns_theta_full 27.86
_diffrn_reflns_theta_max 27.86
_diffrn_reflns_theta_min 1.47
_diffrn_standards_decay_% 0
_diffrn_standards_interval_count 0
_diffrn_standards_interval_time 0
_diffrn_standards_number 0
_exptl_absorpt_coefficient_mu 0.090
_exptl_absorpt_correction_T_max 0.9911
_exptl_absorpt_correction_T_min 0.9735
_exptl_absorpt_correction_type multi-scan
_exptl_absorpt_process_details '(CrystalClear; Rigaku, 2005)'
_exptl_crystal_colour Colorless
_exptl_crystal_density_diffrn 1.295
_exptl_crystal_density_method 'not measured'
_exptl_crystal_description Prism
_exptl_crystal_F_000 1232
_exptl_crystal_size_max 0.30
_exptl_crystal_size_mid 0.24
_exptl_crystal_size_min 0.10
_refine_diff_density_max 0.323
_refine_diff_density_min -0.282
_refine_ls_extinction_method none
_refine_ls_goodness_of_fit_ref 1.121
_refine_ls_hydrogen_treatment mixed
_refine_ls_matrix_type full
_refine_ls_number_parameters 204
_refine_ls_number_reflns 3527
_refine_ls_number_restraints 39
_refine_ls_restrained_S_all 1.126
_refine_ls_R_factor_all 0.0501
_refine_ls_R_factor_gt 0.0471
_refine_ls_shift/su_max 0.001
_refine_ls_shift/su_mean 0.000
_refine_ls_structure_factor_coef Fsqd
_refine_ls_weighting_details 'calc w=1/[\s^2^(Fo^2^)+(0.0661P)^2^+0.8297P] where P=(Fo^2^+2Fc^2^)/3'
_refine_ls_weighting_scheme calc
_refine_ls_wR_factor_gt 0.1301
_refine_ls_wR_factor_ref 0.1329
_reflns_number_gt 3320
_reflns_number_total 3527
_reflns_threshold_expression I>2sigma(I)
_cod_data_source_file hg5020.cif
_cod_data_source_block I
_cod_original_cell_volume 2958.8(11)
_cod_database_code 2230022
_cod_database_fobs_code 2230022

loop_
_symmetry_equiv_pos_as_xyz
'x, y, z'
'-x+1/2, -y, z+1/2'
'-x, y+1/2, -z+1/2'
'x+1/2, -y+1/2, -z'
'-x, -y, -z'
'x-1/2, y, -z-1/2'
'x, -y-1/2, z-1/2'
'-x-1/2, y-1/2, z'

loop_
_atom_site_type_symbol
_atom_site_label
_atom_site_fract_x
_atom_site_fract_y
_atom_site_fract_z
_atom_site_U_iso_or_equiv
_atom_site_adp_type
_atom_site_calc_flag
_atom_site_refinement_flags
_atom_site_occupancy
_atom_site_disorder_assembly
_atom_site_disorder_group
O O1 0.47198(9) 0.63365(11) 0.45512(3) 0.0265(2) Uani d . 1 . .
O O2 0.65875(8) 0.73051(10) 0.62010(3) 0.0242(2) Uani d . 1 A .
O O3 0.64406(8) 1.05760(10) 0.68489(3) 0.0233(2) Uani d . 1 . .
N N1 0.37396(10) 1.06105(12) 0.58694(4) 0.0201(2) Uani d . 1 . .
N N2 0.75248(11) 0.85420(14) 0.69650(4) 0.0247(3) Uani d . 1 . .
C C1 0.38287(11) 0.95977(14) 0.54960(4) 0.0188(3) Uani d . 1 . .
C C2 0.31491(12) 0.94441(14) 0.50881(4) 0.0208(3) Uani d . 1 . .
H H2A 0.2511 1.0070 0.5031 0.025 Uiso calc R 1 . .
C C3 0.34338(11) 0.83450(15) 0.47660(5) 0.0210(3) Uani d . 1 . .
H H3A 0.2987 0.8211 0.4483 0.025 Uiso calc R 1 . .
C C4 0.43820(11) 0.74299(14) 0.48577(4) 0.0200(3) Uani d . 1 . .
C C5 0.50502(11) 0.75732(14) 0.52708(4) 0.0198(3) Uani d . 1 . .
H H5A 0.5681 0.6938 0.5330 0.024 Uiso calc R 1 . .
C C6 0.47675(11) 0.86775(14) 0.55956(4) 0.0177(3) Uani d . 1 . .
C C7 0.52557(11) 0.91743(14) 0.60485(4) 0.0185(3) Uani d . 1 A .
C C8 0.45861(11) 1.03582(14) 0.61905(4) 0.0191(3) Uani d . 1 . .
H H8A 0.4710 1.0911 0.6475 0.023 Uiso calc R 1 . .
C C9 0.27776(12) 1.16154(15) 0.59397(5) 0.0244(3) Uani d . 1 . .
H H9A 0.2564 1.2055 0.5627 0.029 Uiso calc R 1 . .
H H9B 0.3020 1.2411 0.6158 0.029 Uiso calc R 1 . .
C C10 0.17353(13) 1.08439(16) 0.61518(5) 0.0284(3) Uani d . 1 . .
H H10A 0.1105 1.1544 0.6194 0.043 Uiso calc R 1 . .
H H10B 0.1941 1.0425 0.6464 0.043 Uiso calc R 1 . .
H H10C 0.1487 1.0066 0.5934 0.043 Uiso calc R 1 . .
C C11 0.40229(13) 0.60947(16) 0.41358(5) 0.0261(3) Uani d . 1 . .
H H11A 0.4349 0.5295 0.3946 0.039 Uiso calc R 1 . .
H H11B 0.4003 0.6982 0.3940 0.039 Uiso calc R 1 . .
H H11C 0.3238 0.5841 0.4236 0.039 Uiso calc R 1 . .
C C12 0.61865(11) 0.85066(14) 0.63061(4) 0.0180(3) Uani d . 1 . .
C C13 0.67303(11) 0.93253(14) 0.67372(4) 0.0189(3) Uani d . 1 A .
C C15 0.9362(6) 0.9639(14) 0.7211(3) 0.0447(16) Uani d PDU 0.61(3) A 1
H H15A 0.9270 1.0323 0.6943 0.067 Uiso calc PR 0.61(3) A 1
H H15B 0.9831 0.8809 0.7106 0.067 Uiso calc PR 0.61(3) A 1
H H15C 0.9746 1.0132 0.7479 0.067 Uiso calc PR 0.61(3) A 1
C C14 0.81996(14) 0.91109(16) 0.73695(5) 0.0291(3) Uani d PDU 0.61(3) A 1
H H14A 0.7777 0.9993 0.7485 0.035 Uiso calc PR 0.61(3) A 1
C C15' 0.9489(8) 0.911(2) 0.7214(5) 0.048(3) Uani d PDU 0.39(3) A 2
H H15D 0.9596 0.9779 0.6943 0.072 Uiso calc PR 0.39(3) A 2
H H15E 0.9712 0.8122 0.7115 0.072 Uiso calc PR 0.39(3) A 2
H H15F 0.9971 0.9418 0.7485 0.072 Uiso calc PR 0.39(3) A 2
C C14' 0.81996(14) 0.91109(16) 0.73695(5) 0.0291(3) Uani d PU 0.39(3) A 2
H H14B 0.7935 1.0102 0.7470 0.035 Uiso calc PR 0.39(3) A 2
C C16 0.81764(17) 0.8043(2) 0.77817(5) 0.0408(4) Uani d DU 1 . .
H H16A 0.7405 0.7968 0.7907 0.049 Uiso d R 1 A .
H H16B 0.8425 0.7108 0.7667 0.049 Uiso d R 1 . .
H H16C 0.8685 0.8368 0.8027 0.049 Uiso d R 1 . .
H H2B 0.7703(15) 0.765(2) 0.6858(6) 0.031(5) Uiso d . 1 . .

loop_
_atom_site_aniso_label
_atom_site_aniso_U_11
_atom_site_aniso_U_22
_atom_site_aniso_U_33
_atom_site_aniso_U_12
_atom_site_aniso_U_13
_atom_site_aniso_U_23
O1 0.0291(5) 0.0292(5) 0.0212(5) 0.0041(4) -0.0062(4) -0.0094(4)
O2 0.0260(5) 0.0223(5) 0.0243(5) 0.0028(4) -0.0032(4) -0.0065(4)
O3 0.0265(5) 0.0199(5) 0.0234(5) -0.0003(4) -0.0028(4) -0.0050(4)
N1 0.0251(6) 0.0172(5) 0.0181(5) 0.0007(4) -0.0016(4) -0.0008(4)
N2 0.0303(6) 0.0212(6) 0.0227(5) 0.0025(5) -0.0089(5) -0.0065(5)
C1 0.0229(6) 0.0165(6) 0.0171(6) -0.0022(5) 0.0016(5) 0.0011(5)
C2 0.0235(7) 0.0206(6) 0.0183(6) 0.0003(5) -0.0015(5) 0.0026(5)
C3 0.0232(7) 0.0220(6) 0.0178(6) -0.0030(5) -0.0025(5) 0.0010(5)
C4 0.0228(6) 0.0196(6) 0.0176(6) -0.0027(5) 0.0007(5) -0.0018(5)
C5 0.0199(6) 0.0206(6) 0.0189(6) -0.0011(5) -0.0002(5) -0.0005(5)
C6 0.0188(6) 0.0181(6) 0.0162(5) -0.0046(5) 0.0009(4) 0.0006(5)
C7 0.0208(6) 0.0188(6) 0.0157(5) -0.0042(5) 0.0014(4) -0.0003(5)
C8 0.0226(6) 0.0181(6) 0.0165(6) -0.0031(5) 0.0000(5) 0.0002(5)
C9 0.0318(7) 0.0185(6) 0.0228(6) 0.0059(5) -0.0032(5) -0.0005(5)
C10 0.0274(7) 0.0273(7) 0.0304(7) 0.0082(6) -0.0016(6) -0.0013(6)
C11 0.0308(7) 0.0286(7) 0.0189(6) -0.0015(6) -0.0052(5) -0.0062(5)
C12 0.0189(6) 0.0197(6) 0.0154(5) -0.0038(5) 0.0024(4) -0.0011(4)
C13 0.0204(6) 0.0208(6) 0.0154(5) -0.0035(5) 0.0015(5) -0.0013(4)
C15 0.053(2) 0.049(4) 0.0325(17) -0.027(2) -0.0132(15) 0.002(2)
C14 0.0383(8) 0.0248(7) 0.0240(7) 0.0002(6) -0.0138(6) -0.0066(5)
C15' 0.051(4) 0.059(6) 0.035(3) -0.032(4) -0.009(3) -0.002(4)
C14' 0.0383(8) 0.0248(7) 0.0240(7) 0.0002(6) -0.0138(6) -0.0066(5)
C16 0.0567(11) 0.0436(10) 0.0222(7) -0.0091(8) -0.0086(7) -0.0035(6)

loop_
_atom_type_symbol
_atom_type_description
_atom_type_scat_dispersion_real
_atom_type_scat_dispersion_imag
_atom_type_scat_source
C C 0.0033 0.0016 'International Tables Vol C Tables 4.2.6.8 and 6.1.1.4'
H H 0.0000 0.0000 'International Tables Vol C Tables 4.2.6.8 and 6.1.1.4'
N N 0.0061 0.0033 'International Tables Vol C Tables 4.2.6.8 and 6.1.1.4'
O O 0.0106 0.0060 'International Tables Vol C Tables 4.2.6.8 and 6.1.1.4'

loop_
_geom_angle_atom_site_label_1
_geom_angle_atom_site_label_2
_geom_angle_atom_site_label_3
_geom_angle_site_symmetry_1
_geom_angle_site_symmetry_3
_geom_angle
_geom_angle_publ_flag
C4 O1 C11 . . 117.02(11) ?
C8 N1 C1 . . 108.90(11) ?
C8 N1 C9 . . 125.21(11) ?
C1 N1 C9 . . 125.18(11) ?
C13 N2 C14 . . 122.84(12) ?
C13 N2 H2B . . 119.8(12) ?
C14 N2 H2B . . 117.2(12) ?
C2 C1 N1 . . 129.23(12) ?
C2 C1 C6 . . 122.64(12) ?
N1 C1 C6 . . 108.12(11) ?
C1 C2 C3 . . 117.75(12) ?
C1 C2 H2A . . 121.1 ?
C3 C2 H2A . . 121.1 ?
C2 C3 C4 . . 120.19(12) ?
C2 C3 H3A . . 119.9 ?
C4 C3 H3A . . 119.9 ?
O1 C4 C5 . . 114.98(12) ?
O1 C4 C3 . . 123.14(11) ?
C5 C4 C3 . . 121.88(12) ?
C4 C5 C6 . . 118.12(12) ?
C4 C5 H5A . . 120.9 ?
C6 C5 H5A . . 120.9 ?
C5 C6 C1 . . 119.40(12) ?
C5 C6 C7 . . 134.12(12) ?
C1 C6 C7 . . 106.47(11) ?
C8 C7 C12 . . 127.74(11) ?
C8 C7 C6 . . 105.86(11) ?
C12 C7 C6 . . 126.28(12) ?
N1 C8 C7 . . 110.65(11) ?
N1 C8 H8A . . 124.7 ?
C7 C8 H8A . . 124.7 ?
N1 C9 C10 . . 111.38(11) ?
N1 C9 H9A . . 109.4 ?
C10 C9 H9A . . 109.4 ?
N1 C9 H9B . . 109.4 ?
C10 C9 H9B . . 109.4 ?
H9A C9 H9B . . 108.0 ?
C9 C10 H10A . . 109.5 ?
C9 C10 H10B . . 109.5 ?
H10A C10 H10B . . 109.5 ?
C9 C10 H10C . . 109.5 ?
H10A C10 H10C . . 109.5 ?
H10B C10 H10C . . 109.5 ?
O1 C11 H11A . . 109.5 ?
O1 C11 H11B . . 109.5 ?
H11A C11 H11B . . 109.5 ?
O1 C11 H11C . . 109.5 ?
H11A C11 H11C . . 109.5 ?
H11B C11 H11C . . 109.5 ?
O2 C12 C7 . . 123.27(12) ?
O2 C12 C13 . . 117.68(11) ?
C7 C12 C13 . . 119.05(11) ?
O3 C13 N2 . . 124.85(12) ?
O3 C13 C12 . . 122.32(12) ?
N2 C13 C12 . . 112.83(11) ?
C14 C15 H15A . . 109.5 ?
C14 C15 H15B . . 109.5 ?
H15A C15 H15B . . 109.5 ?
C14 C15 H15C . . 109.5 ?
H15A C15 H15C . . 109.5 ?
H15B C15 H15C . . 109.5 ?
N2 C14 C15 . . 111.7(3) ?
N2 C14 C16 . . 109.97(12) ?
C15 C14 C16 . . 116.8(4) ?
N2 C14 H14A . . 105.9 ?
C15 C14 H14A . . 105.9 ?
C16 C14 H14A . . 105.9 ?
H15D C15' H15E . . 109.5 ?
H15D C15' H15F . . 109.5 ?
H15E C15' H15F . . 109.5 ?
C14 C16 H16A . . 109.8 ?
C14 C16 H16B . . 109.0 ?
H16A C16 H16B . . 109.6 ?
C14 C16 H16C . . 109.3 ?
H16A C16 H16C . . 109.7 ?
H16B C16 H16C . . 109.5 ?

loop_
_geom_bond_atom_site_label_1
_geom_bond_atom_site_label_2
_geom_bond_site_symmetry_2
_geom_bond_distance
_geom_bond_publ_flag
O1 C4 . 1.3739(15) ?
O1 C11 . 1.4264(16) ?
O2 C12 . 1.2323(16) ?
O3 C13 . 1.2361(16) ?
N1 C8 . 1.3465(16) ?
N1 C1 . 1.3974(16) ?
N1 C9 . 1.4606(17) ?
N2 C13 . 1.3291(18) ?
N2 C14 . 1.4659(17) ?
N2 H2B . 0.894(19) ?
C1 C2 . 1.3879(18) ?
C1 C6 . 1.4053(18) ?
C2 C3 . 1.3888(18) ?
C2 H2A . 0.9500 ?
C3 C4 . 1.4069(19) ?
C3 H3A . 0.9500 ?
C4 C5 . 1.3913(18) ?
C5 C6 . 1.3966(17) ?
C5 H5A . 0.9500 ?
C6 C7 . 1.4537(17) ?
C7 C8 . 1.3928(18) ?
C7 C12 . 1.4329(18) ?
C8 H8A . 0.9500 ?
C9 C10 . 1.520(2) ?
C9 H9A . 0.9900 ?
C9 H9B . 0.9900 ?
C10 H10A . 0.9800 ?
C10 H10B . 0.9800 ?
C10 H10C . 0.9800 ?
C11 H11A . 0.9800 ?
C11 H11B . 0.9800 ?
C11 H11C . 0.9800 ?
C12 C13 . 1.5487(17) ?
C15 C14 . 1.499(5) ?
C15 H15A . 0.9800 ?
C15 H15B . 0.9800 ?
C15 H15C . 0.9800 ?
C14 C16 . 1.508(2) ?
C14 H14A . 1.0000 ?
C15' H15D . 0.9800 ?
C15' H15E . 0.9800 ?
C15' H15F . 0.9800 ?
C16 H16A . 0.9632 ?
C16 H16B . 0.9595 ?
C16 H16C . 0.9502 ?

loop_
_geom_hbond_atom_site_label_D
_geom_hbond_atom_site_label_H
_geom_hbond_atom_site_label_A
_geom_hbond_site_symmetry_A
_geom_hbond_distance_DH
_geom_hbond_distance_HA
_geom_hbond_distance_DA
_geom_hbond_angle_DHA
C3 H3A O2 4_466 0.95 2.54 3.4874(17) 172
N2 H2B O3 8_755 0.894(19) 2.149(19) 2.9933(17) 157.2(16)
Cg1 . Cg2 5_665 . . 3.693(9) .
Cg2 . Cg2 5_665 . . 3.577(9) .

loop_
_geom_torsion_atom_site_label_1
_geom_torsion_atom_site_label_2
_geom_torsion_atom_site_label_3
_geom_torsion_atom_site_label_4
_geom_torsion_site_symmetry_1
_geom_torsion_site_symmetry_2
_geom_torsion_site_symmetry_3
_geom_torsion_site_symmetry_4
_geom_torsion
_geom_torsion_publ_flag
C8 N1 C1 C2 . . . . -179.77(13) ?
C9 N1 C1 C2 . . . . 9.5(2) ?
C8 N1 C1 C6 . . . . 0.47(14) ?
C9 N1 C1 C6 . . . . -170.26(12) ?
N1 C1 C2 C3 . . . . 179.21(12) ?
C6 C1 C2 C3 . . . . -1.05(19) ?
C1 C2 C3 C4 . . . . 0.07(19) ?
C11 O1 C4 C5 . . . . 176.62(12) ?
C11 O1 C4 C3 . . . . -3.38(19) ?
C2 C3 C4 O1 . . . . -179.06(12) ?
C2 C3 C4 C5 . . . . 0.9(2) ?
O1 C4 C5 C6 . . . . 179.04(11) ?
C3 C4 C5 C6 . . . . -0.96(19) ?
C4 C5 C6 C1 . . . . -0.01(18) ?
C4 C5 C6 C7 . . . . -178.74(13) ?
C2 C1 C6 C5 . . . . 1.04(19) ?
N1 C1 C6 C5 . . . . -179.18(11) ?
C2 C1 C6 C7 . . . . -179.92(12) ?
N1 C1 C6 C7 . . . . -0.13(14) ?
C5 C6 C7 C8 . . . . 178.61(14) ?
C1 C6 C7 C8 . . . . -0.23(13) ?
C5 C6 C7 C12 . . . . -5.2(2) ?
C1 C6 C7 C12 . . . . 175.99(12) ?
C1 N1 C8 C7 . . . . -0.64(15) ?
C9 N1 C8 C7 . . . . 170.09(12) ?
C12 C7 C8 N1 . . . . -175.62(12) ?
C6 C7 C8 N1 . . . . 0.54(14) ?
C8 N1 C9 C10 . . . . -92.41(15) ?
C1 N1 C9 C10 . . . . 76.84(16) ?
C8 C7 C12 O2 . . . . 165.58(13) ?
C6 C7 C12 O2 . . . . -9.8(2) ?
C8 C7 C12 C13 . . . . -14.81(19) ?
C6 C7 C12 C13 . . . . 169.78(11) ?
C14 N2 C13 O3 . . . . -3.0(2) ?
C14 N2 C13 C12 . . . . 176.90(12) ?
O2 C12 C13 O3 . . . . 174.90(12) ?
C7 C12 C13 O3 . . . . -4.74(18) ?
O2 C12 C13 N2 . . . . -4.97(17) ?
C7 C12 C13 N2 . . . . 175.39(12) ?
C13 N2 C14 C15 . . . . -97.9(6) ?
C13 N2 C14 C16 . . . . 130.80(15) ?
